data_1573021
loop_
_publ_author_name
'Ren, Qiqiong'
'Zhou, Guojun'
'Mao, Yilin'
'Zhang, Nan'
'Zhang, Jian'
'Zhang, Xian-Ming'

_publ_section_title
;
 Optical activity levels of metal centers controlling multi-mode emissions
 in low-dimensional hybrid metal halides for anti-counterfeiting and
 information encryption.
;
_journal_issue 40
_journal_name_full 'Chemical science'
_journal_page_first 16536
_journal_page_last 16545
_journal_paper_doi 10.1039/d4sc05041j
_journal_volume 15
_journal_year 2024
_chemical_formula_moiety 'Cl3 Sb, C17 H15 N P, Cl'
_chemical_formula_sum 'C17 H15 Cl4 N P Sb'
_chemical_formula_weight 527.82
_space_group_crystal_system monoclinic
_space_group_IT_number 14
_space_group_name_Hall '-P 2yn'
_space_group_name_H-M_alt 'P 1 21/n 1'
_atom_sites_solution_hydrogens geom
_atom_sites_solution_primary dual
_audit_creation_date 2023-12-22
_audit_creation_method
;
Olex2 1.5
(compiled 2023.08.24 svn.re1ec1418 for OlexSys, GUI svn.r6817)
;
_audit_update_record
;
2023-12-22 deposited with the CCDC.	2024-09-16 downloaded from the CCDC.
;
_cell_angle_alpha 90
_cell_angle_beta 100.522(2)
_cell_angle_gamma 90
_cell_formula_units_Z 4
_cell_length_a 11.7340(7)
_cell_length_b 8.8163(4)
_cell_length_c 20.5680(11)
_cell_measurement_reflns_used 9913
_cell_measurement_temperature 298
_cell_measurement_theta_max 28.166
_cell_measurement_theta_min 2.520
_cell_volume 2091.99(19)
_computing_cell_refinement 'SAINT v8.37A (Bruker, 2015)'
_computing_data_reduction 'SAINT v8.37A (Bruker, 2015)'
_computing_molecular_graphics 'Olex2 1.5 (Dolomanov et al., 2009)'
_computing_publication_material 'Olex2 1.5 (Dolomanov et al., 2009)'
_computing_structure_refinement 'SHELXL 2018/3 (Sheldrick, 2015)'
_computing_structure_solution 'SHELXT 2018/2 (Sheldrick, 2018)'
_diffrn_ambient_temperature 298
_diffrn_measured_fraction_theta_full 0.998
_diffrn_measured_fraction_theta_max 0.997
_diffrn_measurement_device_type 'Bruker Integration'
_diffrn_radiation_type MoK\a
_diffrn_radiation_wavelength 0.71073
_diffrn_reflns_av_R_equivalents 0.0495
_diffrn_reflns_av_unetI/netI 0.0380
_diffrn_reflns_Laue_measured_fraction_full 0.998
_diffrn_reflns_Laue_measured_fraction_max 0.997
_diffrn_reflns_limit_h_max 15
_diffrn_reflns_limit_h_min -15
_diffrn_reflns_limit_k_max 11
_diffrn_reflns_limit_k_min -11
_diffrn_reflns_limit_l_max 27
_diffrn_reflns_limit_l_min -26
_diffrn_reflns_number 29866
_diffrn_reflns_point_group_measured_fraction_full 0.998
_diffrn_reflns_point_group_measured_fraction_max 0.997
_diffrn_reflns_theta_full 25.242
_diffrn_reflns_theta_max 28.331
_diffrn_reflns_theta_min 2.908
_diffrn_source_current 1.0
_diffrn_source_power 0.05
_diffrn_source_voltage 50.0
_exptl_absorpt_coefficient_mu 1.906
_exptl_absorpt_correction_T_max 0.7457
_exptl_absorpt_correction_T_min 0.5717
_exptl_absorpt_correction_type multi-scan
_exptl_absorpt_process_details
;
 SADABS 2016/2: Krause, L., Herbst-Irmer, R., Sheldrick G.M. & Stalke D.,
 J. Appl. Cryst. 48 (2015) 3-10
;
_exptl_crystal_colour 'metallic yellowish yellow'
_exptl_crystal_colour_lustre metallic
_exptl_crystal_colour_modifier yellowish
_exptl_crystal_colour_primary yellow
_exptl_crystal_density_diffrn 1.676
_exptl_crystal_description block
_exptl_crystal_F_000 1032
_exptl_crystal_preparation 298
_exptl_crystal_size_max 0.6
_exptl_crystal_size_mid 0.6
_exptl_crystal_size_min 0.6
_refine_diff_density_max 0.786
_refine_diff_density_min -0.901
_refine_diff_density_rms 0.082
_refine_ls_extinction_method none
_refine_ls_goodness_of_fit_ref 1.023
_refine_ls_hydrogen_treatment constr
_refine_ls_matrix_type full
_refine_ls_number_parameters 217
_refine_ls_number_reflns 5210
_refine_ls_number_restraints 0
_refine_ls_restrained_S_all 1.023
_refine_ls_R_factor_all 0.0635
_refine_ls_R_factor_gt 0.0402
_refine_ls_shift/su_max 0.001
_refine_ls_shift/su_mean 0.000
_refine_ls_structure_factor_coef Fsqd
_refine_ls_weighting_details 'w=1/[\s^2^(Fo^2^)+(0.0354P)^2^+2.5717P] where P=(Fo^2^+2Fc^2^)/3'
_refine_ls_weighting_scheme calc
_refine_ls_wR_factor_gt 0.0848
_refine_ls_wR_factor_ref 0.0941
_reflns_Friedel_coverage 0.000
_reflns_number_gt 3931
_reflns_number_total 5210
_reflns_threshold_expression 'I > 2\s(I)'
_cod_data_source_file d4sc05041j2.cif
_cod_data_source_block mo_20221123rqq5cc2_0m
_cod_database_code 1573021
_shelx_shelxl_version_number 2018/3
_shelx_space_group_comment
;
The symmetry employed for this shelxl refinement is uniquely defined
by the following loop, which should always be used as a source of
symmetry information in preference to the above space-group names.
They are only intended as comments.
;
_shelx_estimated_absorpt_t_max 0.394
_shelx_estimated_absorpt_t_min 0.394
_olex2_refinement_description
;
1. Fixed Uiso
 At 1.2 times of:
  All C(H) groups, All N(H) groups
2.a Aromatic/amide H refined with riding coordinates:
 N1(H1), C4(H4), C13(H13), C3(H3), C17(H17), C2(H2), C7(H7), C16(H16),
 C15(H15), C1(H1A), C14(H14), C11(H11), C8(H8), C10(H10), C9(H9)
;
_olex2_submission_special_instructions 'No special instructions were received'

loop_
_space_group_symop_operation_xyz
'x, y, z'
'-x+1/2, y+1/2, -z+1/2'
'-x, -y, -z'
'x-1/2, -y-1/2, z-1/2'

loop_
_atom_site_label
_atom_site_type_symbol
_atom_site_fract_x
_atom_site_fract_y
_atom_site_fract_z
_atom_site_U_iso_or_equiv
_atom_site_adp_type
_atom_site_occupancy
_atom_site_site_symmetry_order
_atom_site_calc_flag
_atom_site_refinement_flags_posn
_atom_site_refinement_flags_adp
_atom_site_refinement_flags_occupancy
_atom_site_disorder_assembly
_atom_site_disorder_group
Sb1 Sb 0.39253(2) 0.77543(3) 0.82025(2) 0.04662(9) Uani 1 1 d . . . . .
P1 P 0.30318(8) 0.35271(10) 0.58632(5) 0.0454(2) Uani 1 1 d . . . . .
Cl1 Cl 0.25977(9) 0.52129(12) 0.75141(5) 0.0635(3) Uani 1 1 d . . . . .
Cl4 Cl 0.50627(11) 0.97622(14) 0.88022(7) 0.0900(4) Uani 1 1 d . . . . .
Cl3 Cl 0.48691(14) 0.58962(16) 0.89641(9) 0.1298(7) Uani 1 1 d . . . . .
Cl2 Cl 0.51106(14) 0.7628(2) 0.73787(10) 0.1287(7) Uani 1 1 d . . . . .
N1 N 0.2646(3) 0.6479(4) 0.61130(16) 0.0586(8) Uani 1 1 d . . . . .
H1 H 0.270110 0.612196 0.650672 0.070 Uiso 1 1 calc R U . . .
C12 C 0.4500(3) 0.3476(4) 0.63340(17) 0.0468(8) Uani 1 1 d . . . . .
C5 C 0.2828(3) 0.5537(4) 0.56338(18) 0.0451(8) Uani 1 1 d . . . . .
C4 C 0.2740(3) 0.6127(4) 0.50091(19) 0.0557(9) Uani 1 1 d . . . . .
H4 H 0.285901 0.550550 0.466233 0.067 Uiso 1 1 calc R U . . .
C13 C 0.4738(4) 0.2311(5) 0.6790(2) 0.0663(11) Uani 1 1 d . . . . .
H13 H 0.415428 0.164310 0.685403 0.080 Uiso 1 1 calc R U . . .
C3 C 0.2474(4) 0.7637(5) 0.4894(2) 0.0669(12) Uani 1 1 d . . . . .
H3 H 0.241699 0.803272 0.447045 0.080 Uiso 1 1 calc R U . . .
C17 C 0.5361(3) 0.4479(5) 0.6255(2) 0.0620(10) Uani 1 1 d . . . . .
H17 H 0.520356 0.527920 0.595747 0.074 Uiso 1 1 calc R U . . .
C6 C 0.3123(3) 0.2652(4) 0.50753(18) 0.0470(8) Uani 1 1 d . . . . .
C2 C 0.2296(4) 0.8547(5) 0.5398(2) 0.0741(13) Uani 1 1 d . . . . .
H2 H 0.211863 0.956757 0.532239 0.089 Uiso 1 1 calc R U . . .
C7 C 0.2091(4) 0.2479(4) 0.4619(2) 0.0615(11) Uani 1 1 d . . . . .
H7 H 0.139729 0.283612 0.471902 0.074 Uiso 1 1 calc R U . . .
C16 C 0.6468(4) 0.4290(7) 0.6622(2) 0.0801(14) Uani 1 1 d . . . . .
H16 H 0.705586 0.495983 0.656776 0.096 Uiso 1 1 calc R U . . .
C15 C 0.6695(4) 0.3128(8) 0.7061(2) 0.0895(17) Uani 1 1 d . . . . .
H15 H 0.744080 0.300401 0.730194 0.107 Uiso 1 1 calc R U . . .
C1 C 0.2382(5) 0.7948(5) 0.6014(3) 0.0773(13) Uani 1 1 d . . . . .
H1A H 0.225720 0.855523 0.636382 0.093 Uiso 1 1 calc R U . . .
C14 C 0.5846(5) 0.2144(7) 0.7150(3) 0.0890(16) Uani 1 1 d . . . . .
H14 H 0.601024 0.135859 0.745478 0.107 Uiso 1 1 calc R U . . .
C11 C 0.4138(3) 0.2075(4) 0.4917(2) 0.0565(9) Uani 1 1 d . . . . .
H11 H 0.483200 0.217999 0.521572 0.068 Uiso 1 1 calc R U . . .
C8 C 0.2101(5) 0.1777(6) 0.4018(2) 0.0764(14) Uani 1 1 d . . . . .
H8 H 0.141850 0.169723 0.370844 0.092 Uiso 1 1 calc R U . . .
C10 C 0.4130(4) 0.1347(5) 0.4323(2) 0.0721(12) Uani 1 1 d . . . . .
H10 H 0.481427 0.095552 0.422388 0.087 Uiso 1 1 calc R U . . .
C9 C 0.3110(5) 0.1199(5) 0.3876(2) 0.0784(14) Uani 1 1 d . . . . .
H9 H 0.310649 0.070500 0.347639 0.094 Uiso 1 1 calc R U . . .

loop_
_atom_site_aniso_label
_atom_site_aniso_U_11
_atom_site_aniso_U_22
_atom_site_aniso_U_33
_atom_site_aniso_U_23
_atom_site_aniso_U_13
_atom_site_aniso_U_12
Sb1 0.03969(13) 0.04268(14) 0.05665(17) -0.00535(11) 0.00657(10) -0.00191(9)
P1 0.0443(5) 0.0444(5) 0.0491(5) 0.0095(4) 0.0131(4) -0.0001(4)
Cl1 0.0811(7) 0.0565(5) 0.0526(6) -0.0041(4) 0.0114(5) -0.0151(5)
Cl4 0.0812(8) 0.0669(7) 0.1080(10) -0.0184(7) -0.0193(7) -0.0198(6)
Cl3 0.1137(11) 0.0679(8) 0.1707(16) 0.0217(9) -0.0722(11) 0.0067(7)
Cl2 0.0931(10) 0.1604(16) 0.1558(16) -0.0669(13) 0.0842(11) -0.0467(10)
N1 0.079(2) 0.0503(19) 0.0453(18) 0.0010(15) 0.0073(16) -0.0014(16)
C12 0.0475(18) 0.052(2) 0.0412(19) 0.0023(16) 0.0096(15) 0.0044(15)
C5 0.0409(17) 0.0453(18) 0.049(2) 0.0039(16) 0.0083(14) -0.0017(14)
C4 0.065(2) 0.051(2) 0.051(2) 0.0105(18) 0.0130(18) 0.0026(17)
C13 0.067(3) 0.069(3) 0.062(3) 0.015(2) 0.011(2) 0.004(2)
C3 0.073(3) 0.059(3) 0.065(3) 0.020(2) 0.004(2) 0.002(2)
C17 0.057(2) 0.076(3) 0.054(2) 0.005(2) 0.0122(18) -0.009(2)
C6 0.055(2) 0.0367(17) 0.049(2) 0.0064(15) 0.0076(16) -0.0038(14)
C2 0.092(3) 0.042(2) 0.082(3) 0.009(2) 0.000(3) 0.003(2)
C7 0.062(2) 0.058(2) 0.063(3) 0.012(2) 0.0078(19) -0.0033(18)
C16 0.055(2) 0.119(4) 0.066(3) -0.020(3) 0.009(2) -0.018(3)
C15 0.061(3) 0.140(5) 0.059(3) -0.014(3) -0.009(2) 0.019(3)
C1 0.105(4) 0.049(3) 0.075(3) -0.010(2) 0.009(3) 0.002(2)
C14 0.083(4) 0.106(4) 0.070(3) 0.016(3) -0.006(3) 0.026(3)
C11 0.058(2) 0.056(2) 0.056(2) -0.0019(19) 0.0116(18) 0.0008(17)
C8 0.095(4) 0.071(3) 0.054(3) 0.006(2) -0.010(2) -0.017(3)
C10 0.087(3) 0.066(3) 0.067(3) -0.003(2) 0.026(2) 0.010(2)
C9 0.120(4) 0.060(3) 0.055(3) -0.004(2) 0.017(3) -0.003(3)

loop_
_atom_type_symbol
_atom_type_description
_atom_type_scat_dispersion_real
_atom_type_scat_dispersion_imag
_atom_type_scat_source
C C 0.0033 0.0016 'International Tables Vol C Tables 4.2.6.8 and 6.1.1.4'
H H 0.0000 0.0000 'International Tables Vol C Tables 4.2.6.8 and 6.1.1.4'
Cl Cl 0.1484 0.1585 'International Tables Vol C Tables 4.2.6.8 and 6.1.1.4'
N N 0.0061 0.0033 'International Tables Vol C Tables 4.2.6.8 and 6.1.1.4'
P P 0.1023 0.0942 'International Tables Vol C Tables 4.2.6.8 and 6.1.1.4'
Sb Sb -0.5866 1.5461 'International Tables Vol C Tables 4.2.6.8 and 6.1.1.4'

loop_
_geom_angle_atom_site_label_1
_geom_angle_atom_site_label_2
_geom_angle_atom_site_label_3
_geom_angle
_geom_angle_site_symmetry_1
_geom_angle_site_symmetry_3
_geom_angle_publ_flag
Cl3 Sb1 Cl4 91.20(5) . . ?
Cl2 Sb1 Cl4 93.30(6) . . ?
Cl2 Sb1 Cl3 99.97(8) . . ?
C12 P1 C5 103.13(16) . . ?
C6 P1 C12 105.11(17) . . ?
C6 P1 C5 101.91(16) . . ?
C5 N1 H1 118.2 . . ?
C5 N1 C1 123.5(4) . . ?
C1 N1 H1 118.2 . . ?
C13 C12 P1 115.7(3) . . ?
C17 C12 P1 124.6(3) . . ?
C17 C12 C13 119.7(4) . . ?
N1 C5 P1 116.1(3) . . ?
N1 C5 C4 117.4(3) . . ?
C4 C5 P1 126.1(3) . . ?
C5 C4 H4 119.9 . . ?
C5 C4 C3 120.2(4) . . ?
C3 C4 H4 119.9 . . ?
C12 C13 H13 120.1 . . ?
C14 C13 C12 119.7(5) . . ?
C14 C13 H13 120.1 . . ?
C4 C3 H3 119.9 . . ?
C2 C3 C4 120.2(4) . . ?
C2 C3 H3 119.9 . . ?
C12 C17 H17 120.2 . . ?
C12 C17 C16 119.6(4) . . ?
C16 C17 H17 120.2 . . ?
C7 C6 P1 117.4(3) . . ?
C11 C6 P1 123.9(3) . . ?
C11 C6 C7 118.6(4) . . ?
C3 C2 H2 120.5 . . ?
C3 C2 C1 119.1(4) . . ?
C1 C2 H2 120.5 . . ?
C6 C7 H7 120.0 . . ?
C8 C7 C6 120.0(4) . . ?
C8 C7 H7 120.0 . . ?
C17 C16 H16 119.9 . . ?
C15 C16 C17 120.2(5) . . ?
C15 C16 H16 119.9 . . ?
C16 C15 H15 119.6 . . ?
C16 C15 C14 120.8(4) . . ?
C14 C15 H15 119.6 . . ?
N1 C1 C2 119.6(4) . . ?
N1 C1 H1A 120.2 . . ?
C2 C1 H1A 120.2 . . ?
C13 C14 H14 120.0 . . ?
C15 C14 C13 120.1(5) . . ?
C15 C14 H14 120.0 . . ?
C6 C11 H11 119.7 . . ?
C10 C11 C6 120.7(4) . . ?
C10 C11 H11 119.7 . . ?
C7 C8 H8 119.8 . . ?
C9 C8 C7 120.3(4) . . ?
C9 C8 H8 119.8 . . ?
C11 C10 H10 120.0 . . ?
C9 C10 C11 120.0(4) . . ?
C9 C10 H10 120.0 . . ?
C8 C9 C10 120.3(4) . . ?
C8 C9 H9 119.9 . . ?
C10 C9 H9 119.9 . . ?

loop_
_geom_bond_atom_site_label_1
_geom_bond_atom_site_label_2
_geom_bond_distance
_geom_bond_site_symmetry_2
_geom_bond_publ_flag
Sb1 Cl4 2.4156(11) . ?
Sb1 Cl3 2.3938(13) . ?
Sb1 Cl2 2.3829(14) . ?
P1 C12 1.816(3) . ?
P1 C5 1.838(3) . ?
P1 C6 1.815(4) . ?
N1 H1 0.8600 . ?
N1 C5 1.335(5) . ?
N1 C1 1.339(5) . ?
C12 C13 1.385(5) . ?
C12 C17 1.375(5) . ?
C5 C4 1.372(5) . ?
C4 H4 0.9300 . ?
C4 C3 1.378(6) . ?
C13 H13 0.9300 . ?
C13 C14 1.381(6) . ?
C3 H3 0.9300 . ?
C3 C2 1.356(6) . ?
C17 H17 0.9300 . ?
C17 C16 1.388(6) . ?
C6 C7 1.399(5) . ?
C6 C11 1.388(5) . ?
C2 H2 0.9300 . ?
C2 C1 1.359(6) . ?
C7 H7 0.9300 . ?
C7 C8 1.385(6) . ?
C16 H16 0.9300 . ?
C16 C15 1.359(7) . ?
C15 H15 0.9300 . ?
C15 C14 1.359(8) . ?
C1 H1A 0.9300 . ?
C14 H14 0.9300 . ?
C11 H11 0.9300 . ?
C11 C10 1.380(6) . ?
C8 H8 0.9300 . ?
C8 C9 1.368(7) . ?
C10 H10 0.9300 . ?
C10 C9 1.375(7) . ?
C9 H9 0.9300 . ?

loop_
_geom_torsion_atom_site_label_1
_geom_torsion_atom_site_label_2
_geom_torsion_atom_site_label_3
_geom_torsion_atom_site_label_4
_geom_torsion
_geom_torsion_site_symmetry_1
_geom_torsion_site_symmetry_2
_geom_torsion_site_symmetry_3
_geom_torsion_site_symmetry_4
_geom_torsion_publ_flag
P1 C12 C13 C14 177.2(4) . . . . ?
P1 C12 C17 C16 -177.1(3) . . . . ?
P1 C5 C4 C3 173.6(3) . . . . ?
P1 C6 C7 C8 -178.0(3) . . . . ?
P1 C6 C11 C10 176.2(3) . . . . ?
N1 C5 C4 C3 0.1(6) . . . . ?
C12 P1 C5 N1 -75.8(3) . . . . ?
C12 P1 C5 C4 110.6(3) . . . . ?
C12 P1 C6 C7 177.3(3) . . . . ?
C12 P1 C6 C11 1.0(4) . . . . ?
C12 C13 C14 C15 0.5(8) . . . . ?
C12 C17 C16 C15 -0.6(7) . . . . ?
C5 P1 C12 C13 154.4(3) . . . . ?
C5 P1 C12 C17 -26.9(4) . . . . ?
C5 P1 C6 C7 -75.4(3) . . . . ?
C5 P1 C6 C11 108.3(3) . . . . ?
C5 N1 C1 C2 -0.5(7) . . . . ?
C5 C4 C3 C2 -0.2(7) . . . . ?
C4 C3 C2 C1 -0.1(7) . . . . ?
C13 C12 C17 C16 1.6(6) . . . . ?
C3 C2 C1 N1 0.4(7) . . . . ?
C17 C12 C13 C14 -1.6(7) . . . . ?
C17 C16 C15 C14 -0.5(8) . . . . ?
C6 P1 C12 C13 -99.2(3) . . . . ?
C6 P1 C12 C17 79.5(4) . . . . ?
C6 P1 C5 N1 175.3(3) . . . . ?
C6 P1 C5 C4 1.8(4) . . . . ?
C6 C7 C8 C9 2.4(7) . . . . ?
C6 C11 C10 C9 0.6(7) . . . . ?
C7 C6 C11 C10 0.1(6) . . . . ?
C7 C8 C9 C10 -1.7(7) . . . . ?
C16 C15 C14 C13 0.5(9) . . . . ?
C1 N1 C5 P1 -174.0(3) . . . . ?
C1 N1 C5 C4 0.2(6) . . . . ?
C11 C6 C7 C8 -1.5(6) . . . . ?
C11 C10 C9 C8 0.2(7) . . . . ?
